data_1550340
loop_
_publ_author_name
'Carey, Monica C.'
'Adelman, Sara L.'
'McCusker, James K.'

_publ_section_title
;
 Insights into the excited state dynamics of Fe(ii) polypyridyl complexes
 from variable-temperature ultrafast spectroscopy
;
_journal_name_full 'Chemical Science'
_journal_paper_doi 10.1039/C8SC04025G
_journal_year 2019
_chemical_formula_moiety 'C36 H36 Fe N6, 2(F6 P), C4 H9 O'
_chemical_formula_sum 'C40 H45 F12 Fe N6 O P2'
_chemical_formula_weight 971.61
_space_group_crystal_system triclinic
_space_group_IT_number 2
_space_group_name_Hall '-P 1'
_space_group_name_H-M_alt 'P -1'
_symmetry_space_group_name_Hall '-P 1'
_symmetry_space_group_name_H-M 'P -1'
_atom_sites_solution_hydrogens geom
_atom_sites_solution_primary dual
_audit_creation_date 2017-11-13
_audit_creation_method
;
Olex2 1.2
(compiled 2017.08.10 svn.r3458 for OlexSys, GUI svn.r5381)
;
_audit_update_record
;
2017-12-12 deposited with the CCDC.
2018-11-30 downloaded from the CCDC.
;
_cell_angle_alpha 83.227(2)
_cell_angle_beta 85.655(2)
_cell_angle_gamma 82.022(2)
_cell_formula_units_Z 2
_cell_length_a 8.6648(2)
_cell_length_b 14.3856(3)
_cell_length_c 17.4683(4)
_cell_measurement_reflns_used 3493
_cell_measurement_temperature 173(2)
_cell_measurement_theta_max 69.96
_cell_measurement_theta_min 2.55
_cell_volume 2137.36(8)
_computing_cell_refinement 'APEX2 (BRUKER, V2012.10-0, 2012)'
_computing_data_collection 'COSMO (BRUKER, V1.61, 2009)'
_computing_data_reduction 'SAINT v8.34A (Bruker, 2013)'
_computing_molecular_graphics
;
O. V. Dolomanov, L. J. Bourhis, R. J. Gildea, J. A. K. Howard and H. Puschmann,
OLEX2: a complete structure solution, refinement and analysis program.
J. Appl. Cryst. (2009). 42, 339-341.
;
_computing_publication_material
;
O. V. Dolomanov, L. J. Bourhis, R. J. Gildea, J. A. K. Howard and H. Puschmann,
OLEX2: a complete structure solution, refinement and analysis program.
J. Appl. Cryst. (2009). 42, 339-341.
;
_computing_structure_refinement 'SHELXL (Sheldrick, Acta Cryst. A64 2008, 112-122)'
_computing_structure_solution 'SHELXS (Sheldrick, Acta Cryst. A64 2008, 112-122)'
_diffrn_ambient_temperature 173(2)
_diffrn_detector_area_resol_mean 8.4
_diffrn_measured_fraction_theta_full 0.965
_diffrn_measured_fraction_theta_max 0.960
_diffrn_measurement_device_type 'Bruker APEX-II CCD'
_diffrn_measurement_method '\w and \f'
_diffrn_radiation_monochromator graphite
_diffrn_radiation_type CuK\a
_diffrn_radiation_wavelength 1.54178
_diffrn_reflns_av_R_equivalents 0.1207
_diffrn_reflns_av_unetI/netI 0.0958
_diffrn_reflns_Laue_measured_fraction_full 0.965
_diffrn_reflns_Laue_measured_fraction_max 0.960
_diffrn_reflns_limit_h_max 10
_diffrn_reflns_limit_h_min -10
_diffrn_reflns_limit_k_max 17
_diffrn_reflns_limit_k_min -16
_diffrn_reflns_limit_l_max 21
_diffrn_reflns_limit_l_min -21
_diffrn_reflns_number 25863
_diffrn_reflns_point_group_measured_fraction_full 0.965
_diffrn_reflns_point_group_measured_fraction_max 0.960
_diffrn_reflns_theta_full 67.679
_diffrn_reflns_theta_max 70.108
_diffrn_reflns_theta_min 2.552
_diffrn_source 'sealed tube'
_diffrn_standards_number 0
_exptl_absorpt_coefficient_mu 4.370
_exptl_absorpt_correction_T_max 0.7533
_exptl_absorpt_correction_T_min 0.5575
_exptl_absorpt_correction_type multi-scan
_exptl_absorpt_process_details
'SADABS-2012/1 (Bruker,2012) was used for absorption correction. wR2(int) was 0.0798 before and 0.0649 after correction. The Ratio of minimum to maximum transmission is 0.7401. The \l/2 correction factor is 0.0015.'
_exptl_crystal_colour red
_exptl_crystal_colour_primary red
_exptl_crystal_density_diffrn 1.510
_exptl_crystal_description Needle
_exptl_crystal_F_000 998
_exptl_crystal_size_max 0.199
_exptl_crystal_size_mid 0.098
_exptl_crystal_size_min 0.054
_refine_diff_density_max 0.480
_refine_diff_density_min -0.415
_refine_diff_density_rms 0.076
_refine_ls_extinction_method none
_refine_ls_goodness_of_fit_ref 1.020
_refine_ls_hydrogen_treatment constr
_refine_ls_matrix_type full
_refine_ls_number_parameters 567
_refine_ls_number_reflns 7808
_refine_ls_number_restraints 0
_refine_ls_restrained_S_all 1.020
_refine_ls_R_factor_all 0.1102
_refine_ls_R_factor_gt 0.0625
_refine_ls_shift/su_max 0.001
_refine_ls_shift/su_mean 0.000
_refine_ls_structure_factor_coef Fsqd
_refine_ls_weighting_details 'w=1/[\s^2^(Fo^2^)+(0.0705P)^2^+0.7151P] where P=(Fo^2^+2Fc^2^)/3'
_refine_ls_weighting_scheme calc
_refine_ls_wR_factor_gt 0.1410
_refine_ls_wR_factor_ref 0.1643
_reflns_Friedel_coverage 0.000
_reflns_number_gt 4993
_reflns_number_total 7808
_reflns_threshold_expression 'I > 2\s(I)'
_cod_data_source_file c8sc04025g2.cif
_cod_data_source_block sla2079_meoh_1
_cod_depositor_comments
;
The following automatic conversions were performed:

'_exptl_absorpt_correction_type' value 'Multi-scan' changed to
'multi-scan' according to
/home/data/users/saulius/crontab/automatic-downloads/rss-feeds/RSC/lib/dictionaries/cif_core.dic
dictionary named 'cif_core.dic' version 2.4.2 from 2011-04-26.

Automatic conversion script
Id: cif_fix_values 4973 2017-02-22 13:04:09Z antanas 
;
_cod_database_code 1550340
_shelxl_version_number 2014/6
_shelx_space_group_comment
;
The symmetry employed for this shelxl refinement is uniquely defined
by the following loop, which should always be used as a source of
symmetry information in preference to the above space-group names.
They are only intended as comments.
;
_shelx_estimated_absorpt_t_max 0.798
_shelx_estimated_absorpt_t_min 0.477
_olex2_refinement_description
;
1. Fixed Uiso
 At 1.2 times of:
  All C(H) groups, All C(H,H) groups
 At 1.5 times of:
  All C(H,H,H) groups
2.a Secondary CH2 refined with riding coordinates:
 C38(H38A,H38B)
2.b Aromatic/amide H refined with riding coordinates:
 C31(H31), C28(H28), C10(H10), C25(H25), C19(H19), C1(H1), C2(H2), C34(H34),
 C21(H21), C4(H4), C9(H9), C16(H16), C22(H22), C7(H7), C13(H13), C33(H33),
 C26(H26), C14(H14), C39(H39)
2.c Idealised Me refined as rotating group:
 C36(H36A,H36B,H36C), C11(H11A,H11B,H11C), C35(H35A,H35B,H35C), C24(H24A,H24B,
 H24C), C23(H23A,H23B,H23C), C12(H12A,H12B,H12C), C37(H37A,H37B,H37C), C40(H40A,
 H40B,H40C)
;
_olex2_diffrn_ambient_temperature_device 'Oxford Cryosystems'
_olex2_submission_special_instructions 'No special instructions were received'

loop_
_space_group_symop_operation_xyz
'x, y, z'
'-x, -y, -z'

loop_
_atom_site_label
_atom_site_type_symbol
_atom_site_fract_x
_atom_site_fract_y
_atom_site_fract_z
_atom_site_U_iso_or_equiv
_atom_site_adp_type
_atom_site_occupancy
_atom_site_site_symmetry_order
_atom_site_calc_flag
_atom_site_refinement_flags_posn
Fe1 Fe 0.47037(8) 0.71932(5) 0.23349(4) 0.02195(17) Uani 1 1 d .
P2 P 0.00492(15) 0.75157(9) -0.02521(7) 0.0333(3) Uani 1 1 d .
P1 P 0.73817(19) 0.76777(11) 0.53644(8) 0.0474(4) Uani 1 1 d .
F10 F -0.1744(4) 0.7948(2) -0.02403(19) 0.0528(8) Uani 1 1 d .
F8 F 0.1845(4) 0.7081(2) -0.0257(2) 0.0560(9) Uani 1 1 d .
F9 F -0.0211(5) 0.6894(3) -0.0904(2) 0.0723(12) Uani 1 1 d .
N1 N 0.6302(4) 0.8020(3) 0.24022(19) 0.0238(8) Uani 1 1 d .
N4 N 0.3096(4) 0.6344(2) 0.23902(19) 0.0238(8) Uani 1 1 d .
F12 F 0.0454(5) 0.8357(3) -0.0867(2) 0.0714(11) Uani 1 1 d .
F11 F 0.0318(4) 0.8118(3) 0.0424(2) 0.0682(11) Uani 1 1 d .
N5 N 0.5720(4) 0.6532(2) 0.14590(19) 0.0242(8) Uani 1 1 d .
N6 N 0.3891(4) 0.8094(2) 0.14738(19) 0.0238(8) Uani 1 1 d .
F3 F 0.6004(4) 0.7236(3) 0.5042(2) 0.0675(10) Uani 1 1 d .
N2 N 0.3654(4) 0.7924(3) 0.31537(19) 0.0244(8) Uani 1 1 d .
N3 N 0.5580(4) 0.6225(3) 0.31319(19) 0.0252(8) Uani 1 1 d .
F7 F -0.0371(4) 0.6696(3) 0.0389(2) 0.0740(12) Uani 1 1 d .
F1 F 0.6849(5) 0.7300(3) 0.6213(2) 0.0742(12) Uani 1 1 d .
F4 F 0.6243(5) 0.8636(3) 0.5453(3) 0.0845(13) Uani 1 1 d .
F5 F 0.8771(5) 0.8110(4) 0.5678(2) 0.0820(13) Uani 1 1 d .
C29 C 0.5337(5) 0.6941(3) 0.0751(2) 0.0232(9) Uani 1 1 d .
C5 C 0.5981(5) 0.8642(3) 0.2939(2) 0.0244(9) Uani 1 1 d .
C30 C 0.4399(5) 0.7877(3) 0.0754(2) 0.0264(9) Uani 1 1 d .
F2 F 0.8489(5) 0.6712(4) 0.5301(3) 0.0956(16) Uani 1 1 d .
C6 C 0.4492(5) 0.8551(3) 0.3390(2) 0.0262(9) Uani 1 1 d .
F6 F 0.7904(6) 0.8044(4) 0.4513(2) 0.111(2) Uani 1 1 d .
C31 C 0.4080(5) 0.8478(3) 0.0096(2) 0.0276(10) Uani 1 1 d .
H31 H 0.4472 0.8296 -0.0394 0.033 Uiso 1 1 calc R
C28 C 0.5801(5) 0.6517(3) 0.0082(2) 0.0276(10) Uani 1 1 d .
H28 H 0.5497 0.6829 -0.0404 0.033 Uiso 1 1 calc R
C17 C 0.4780(5) 0.5471(3) 0.3316(2) 0.0259(9) Uani 1 1 d .
C18 C 0.3352(5) 0.5545(3) 0.2890(2) 0.0249(9) Uani 1 1 d .
C10 C 0.2273(5) 0.7815(3) 0.3542(2) 0.0293(10) Uani 1 1 d .
H10 H 0.1651 0.7398 0.3367 0.035 Uiso 1 1 calc R
C25 C 0.6588(5) 0.5665(3) 0.1491(3) 0.0282(10) Uani 1 1 d .
H25 H 0.6855 0.5355 0.1983 0.034 Uiso 1 1 calc R
C19 C 0.2344(6) 0.4860(3) 0.2980(3) 0.0314(10) Uani 1 1 d .
H19 H 0.2556 0.4314 0.3337 0.038 Uiso 1 1 calc R
C1 C 0.7664(5) 0.8050(3) 0.1971(2) 0.0263(9) Uani 1 1 d .
H1 H 0.7919 0.7621 0.1593 0.032 Uiso 1 1 calc R
C2 C 0.8686(5) 0.8666(3) 0.2054(2) 0.0271(10) Uani 1 1 d .
H2 H 0.9638 0.8649 0.1745 0.033 Uiso 1 1 calc R
C34 C 0.3039(5) 0.8956(3) 0.1520(2) 0.0270(10) Uani 1 1 d .
H34 H 0.2687 0.9135 0.2016 0.032 Uiso 1 1 calc R
C3 C 0.8340(5) 0.9320(3) 0.2590(2) 0.0285(10) Uani 1 1 d .
C21 C 0.0774(5) 0.5795(3) 0.2051(2) 0.0283(10) Uani 1 1 d .
H21 H -0.0123 0.5905 0.1756 0.034 Uiso 1 1 calc R
C4 C 0.6961(5) 0.9292(3) 0.3036(2) 0.0286(10) Uani 1 1 d .
H4 H 0.6684 0.9723 0.3412 0.034 Uiso 1 1 calc R
C20 C 0.1042(6) 0.4970(3) 0.2554(3) 0.0287(10) Uani 1 1 d .
C9 C 0.1714(6) 0.8273(3) 0.4174(3) 0.0314(10) Uani 1 1 d .
H9 H 0.0728 0.8173 0.4424 0.038 Uiso 1 1 calc R
C8 C 0.2606(6) 0.8881(3) 0.4443(3) 0.0327(11) Uani 1 1 d .
C16 C 0.5291(6) 0.4723(3) 0.3842(3) 0.0332(11) Uani 1 1 d .
H16 H 0.4699 0.4210 0.3955 0.040 Uiso 1 1 calc R
C22 C 0.1815(5) 0.6452(3) 0.1981(2) 0.0270(10) Uani 1 1 d .
H22 H 0.1617 0.7004 0.1628 0.032 Uiso 1 1 calc R
C7 C 0.3982(6) 0.9032(3) 0.4026(2) 0.0314(10) Uani 1 1 d .
H7 H 0.4592 0.9473 0.4176 0.038 Uiso 1 1 calc R
C27 C 0.6705(5) 0.5640(3) 0.0118(3) 0.0287(10) Uani 1 1 d .
O1 O 0.5039(6) 0.7839(5) 0.8324(3) 0.0868(17) Uani 1 1 d .
C13 C 0.6896(6) 0.6224(3) 0.3500(3) 0.0322(10) Uani 1 1 d .
H13 H 0.7463 0.6749 0.3389 0.039 Uiso 1 1 calc R
C15 C 0.6651(6) 0.4711(4) 0.4208(3) 0.0360(11) Uani 1 1 d .
C32 C 0.3190(6) 0.9346(3) 0.0148(3) 0.0293(10) Uani 1 1 d .
C33 C 0.2664(6) 0.9576(3) 0.0887(3) 0.0309(10) Uani 1 1 d .
H33 H 0.2046 1.0165 0.0950 0.037 Uiso 1 1 calc R
C26 C 0.7097(6) 0.5219(3) 0.0851(3) 0.0309(10) Uani 1 1 d .
H26 H 0.7720 0.4620 0.0906 0.037 Uiso 1 1 calc R
C36 C 0.2778(6) 1.0012(4) -0.0559(3) 0.0407(12) Uani 1 1 d .
H36A H 0.3530 0.9863 -0.0989 0.061 Uiso 1 1 calc GR
H36B H 0.2807 1.0663 -0.0452 0.061 Uiso 1 1 calc GR
H36C H 0.1726 0.9944 -0.0696 0.061 Uiso 1 1 calc GR
C11 C 0.9426(6) 1.0028(4) 0.2686(3) 0.0377(11) Uani 1 1 d .
H11A H 1.0356 0.9703 0.2938 0.057 Uiso 1 1 calc GR
H11B H 0.8890 1.0505 0.3005 0.057 Uiso 1 1 calc GR
H11C H 0.9739 1.0335 0.2178 0.057 Uiso 1 1 calc GR
C14 C 0.7452(6) 0.5484(4) 0.4033(3) 0.0360(11) Uani 1 1 d .
H14 H 0.8383 0.5509 0.4280 0.043 Uiso 1 1 calc R
C35 C 0.7266(7) 0.5189(4) -0.0597(3) 0.0405(12) Uani 1 1 d .
H35A H 0.6525 0.5401 -0.0998 0.061 Uiso 1 1 calc GR
H35B H 0.7348 0.4501 -0.0483 0.061 Uiso 1 1 calc GR
H35C H 0.8293 0.5368 -0.0778 0.061 Uiso 1 1 calc GR
C24 C -0.0001(6) 0.4214(4) 0.2612(3) 0.0391(12) Uani 1 1 d .
H24A H 0.0035 0.3960 0.2114 0.059 Uiso 1 1 calc GR
H24B H -0.1074 0.4481 0.2751 0.059 Uiso 1 1 calc GR
H24C H 0.0354 0.3706 0.3009 0.059 Uiso 1 1 calc GR
C23 C 0.7257(7) 0.3872(4) 0.4766(3) 0.0471(14) Uani 1 1 d .
H23A H 0.6403 0.3505 0.4948 0.071 Uiso 1 1 calc GR
H23B H 0.7668 0.4098 0.5208 0.071 Uiso 1 1 calc GR
H23C H 0.8090 0.3472 0.4503 0.071 Uiso 1 1 calc GR
C12 C 0.2109(7) 0.9337(4) 0.5173(3) 0.0476(14) Uani 1 1 d .
H12A H 0.2003 1.0026 0.5057 0.071 Uiso 1 1 calc GR
H12B H 0.2896 0.9134 0.5554 0.071 Uiso 1 1 calc GR
H12C H 0.1103 0.9148 0.5383 0.071 Uiso 1 1 calc GR
C38 C 0.6554(10) 0.7813(9) 0.7997(5) 0.107(4) Uani 1 1 d .
H38A H 0.6711 0.7328 0.7631 0.129 Uiso 1 1 calc R
H38B H 0.7278 0.7599 0.8413 0.129 Uiso 1 1 calc R
C39 C 0.3854(12) 0.7911(8) 0.7851(6) 0.114(4) Uani 1 1 d .
H39 H 0.3284 0.8511 0.7703 0.137 Uiso 1 1 calc R
C37 C 0.6993(16) 0.8654(8) 0.7603(6) 0.150(5) Uani 1 1 d .
H37A H 0.6477 0.8796 0.7115 0.226 Uiso 1 1 calc GR
H37B H 0.8128 0.8581 0.7497 0.226 Uiso 1 1 calc GR
H37C H 0.6681 0.9173 0.7923 0.226 Uiso 1 1 calc GR
C40 C 0.3481(14) 0.7126(9) 0.7588(7) 0.156(6) Uani 1 1 d .
H40A H 0.3931 0.7084 0.7059 0.235 Uiso 1 1 calc GR
H40B H 0.2343 0.7160 0.7592 0.235 Uiso 1 1 calc GR
H40C H 0.3900 0.6566 0.7921 0.235 Uiso 1 1 calc GR

loop_
_atom_site_aniso_label
_atom_site_aniso_U_11
_atom_site_aniso_U_22
_atom_site_aniso_U_33
_atom_site_aniso_U_23
_atom_site_aniso_U_13
_atom_site_aniso_U_12
Fe1 0.0284(4) 0.0195(3) 0.0177(3) -0.0010(2) -0.0017(3) -0.0032(3)
P2 0.0394(7) 0.0298(6) 0.0314(6) -0.0041(5) -0.0029(5) -0.0053(6)
P1 0.0527(9) 0.0531(9) 0.0359(7) 0.0075(6) -0.0031(6) -0.0157(7)
F10 0.0385(17) 0.0501(19) 0.069(2) -0.0086(17) -0.0100(15) 0.0015(15)
F8 0.0398(18) 0.049(2) 0.079(2) -0.0187(18) -0.0016(16) 0.0024(16)
F9 0.078(3) 0.069(3) 0.077(2) -0.043(2) -0.022(2) 0.001(2)
N1 0.0283(19) 0.0238(18) 0.0177(17) -0.0004(14) -0.0004(14) 0.0001(16)
N4 0.031(2) 0.0197(18) 0.0207(18) -0.0027(14) -0.0026(15) -0.0030(16)
F12 0.080(3) 0.055(2) 0.071(2) 0.0214(19) 0.007(2) -0.012(2)
F11 0.054(2) 0.092(3) 0.069(2) -0.050(2) 0.0001(18) -0.011(2)
N5 0.0288(19) 0.0200(18) 0.0227(18) 0.0003(14) -0.0022(15) -0.0011(16)
N6 0.0289(19) 0.0195(17) 0.0223(17) -0.0023(14) -0.0023(15) -0.0004(16)
F3 0.060(2) 0.065(2) 0.082(3) -0.011(2) -0.0057(19) -0.022(2)
N2 0.032(2) 0.0224(18) 0.0174(17) 0.0051(14) -0.0026(15) -0.0032(16)
N3 0.031(2) 0.0266(19) 0.0191(17) -0.0040(15) -0.0065(15) -0.0024(17)
F7 0.062(2) 0.077(3) 0.078(3) 0.036(2) -0.0168(19) -0.020(2)
F1 0.114(3) 0.055(2) 0.050(2) 0.0028(18) 0.017(2) -0.018(2)
F4 0.094(3) 0.040(2) 0.120(4) 0.004(2) -0.039(3) -0.002(2)
F5 0.075(3) 0.115(4) 0.065(2) 0.000(2) -0.022(2) -0.042(3)
C29 0.034(2) 0.018(2) 0.0184(19) -0.0012(16) -0.0007(17) -0.0057(19)
C5 0.034(2) 0.022(2) 0.017(2) 0.0002(16) -0.0035(17) -0.002(2)
C30 0.036(2) 0.022(2) 0.021(2) -0.0037(17) -0.0028(18) -0.002(2)
F2 0.085(3) 0.111(4) 0.088(3) -0.045(3) -0.025(2) 0.038(3)
C6 0.033(2) 0.023(2) 0.021(2) 0.0006(17) 0.0007(18) -0.002(2)
F6 0.097(3) 0.201(6) 0.042(2) 0.032(3) -0.013(2) -0.076(4)
C31 0.040(3) 0.024(2) 0.018(2) -0.0027(17) -0.0026(18) 0.000(2)
C28 0.037(3) 0.025(2) 0.020(2) -0.0038(17) -0.0001(18) -0.003(2)
C17 0.031(2) 0.024(2) 0.023(2) -0.0013(17) -0.0001(18) -0.005(2)
C18 0.032(2) 0.022(2) 0.019(2) -0.0020(17) -0.0023(17) -0.0011(19)
C10 0.034(3) 0.026(2) 0.027(2) -0.0006(18) 0.0007(19) -0.006(2)
C25 0.036(2) 0.022(2) 0.026(2) -0.0004(17) -0.0052(19) -0.001(2)
C19 0.040(3) 0.026(2) 0.027(2) 0.0013(19) -0.005(2) -0.001(2)
C1 0.030(2) 0.022(2) 0.026(2) -0.0038(18) 0.0026(18) -0.001(2)
C2 0.025(2) 0.030(2) 0.024(2) 0.0049(18) -0.0019(17) -0.003(2)
C34 0.033(2) 0.022(2) 0.024(2) -0.0026(17) 0.0014(18) 0.000(2)
C3 0.031(2) 0.029(2) 0.024(2) 0.0028(18) -0.0011(18) -0.001(2)
C21 0.033(2) 0.028(2) 0.026(2) -0.0066(18) -0.0027(18) -0.005(2)
C4 0.033(2) 0.027(2) 0.025(2) -0.0021(18) 0.0000(19) -0.004(2)
C20 0.035(2) 0.025(2) 0.028(2) -0.0068(18) 0.0013(19) -0.006(2)
C9 0.036(3) 0.030(2) 0.027(2) -0.0022(19) 0.0052(19) -0.003(2)
C8 0.041(3) 0.032(3) 0.023(2) -0.0059(19) 0.0058(19) -0.002(2)
C16 0.037(3) 0.031(3) 0.028(2) 0.0068(19) -0.003(2) -0.004(2)
C22 0.031(2) 0.024(2) 0.025(2) -0.0043(18) -0.0022(18) 0.001(2)
C7 0.039(3) 0.030(2) 0.024(2) -0.0068(19) 0.0016(19) -0.001(2)
C27 0.034(2) 0.023(2) 0.030(2) -0.0059(18) 0.0016(19) -0.005(2)
O1 0.077(4) 0.128(5) 0.054(3) -0.012(3) 0.000(3) -0.007(3)
C13 0.042(3) 0.025(2) 0.030(2) -0.0002(19) -0.008(2) -0.004(2)
C15 0.045(3) 0.036(3) 0.024(2) 0.006(2) -0.005(2) 0.001(2)
C32 0.035(3) 0.023(2) 0.028(2) 0.0033(18) -0.0053(19) -0.001(2)
C33 0.037(3) 0.021(2) 0.032(2) -0.0043(19) 0.000(2) 0.002(2)
C26 0.036(3) 0.023(2) 0.033(2) -0.0058(19) -0.002(2) -0.002(2)
C36 0.053(3) 0.031(3) 0.035(3) 0.008(2) -0.008(2) -0.001(2)
C11 0.042(3) 0.035(3) 0.039(3) -0.008(2) 0.003(2) -0.014(2)
C14 0.039(3) 0.035(3) 0.035(3) -0.003(2) -0.015(2) -0.002(2)
C35 0.054(3) 0.034(3) 0.034(3) -0.016(2) 0.003(2) 0.000(3)
C24 0.040(3) 0.037(3) 0.042(3) -0.003(2) -0.007(2) -0.010(2)
C23 0.044(3) 0.047(3) 0.046(3) 0.017(3) -0.014(2) -0.003(3)
C12 0.060(4) 0.046(3) 0.039(3) -0.020(2) 0.022(3) -0.014(3)
C38 0.069(6) 0.197(12) 0.057(5) -0.002(6) -0.002(4) -0.032(6)
C39 0.104(8) 0.115(9) 0.122(8) -0.029(7) -0.042(6) 0.019(7)
C37 0.240(15) 0.126(9) 0.117(8) -0.045(7) 0.034(9) -0.134(10)
C40 0.145(10) 0.149(11) 0.204(13) -0.112(10) 0.064(9) -0.084(9)

loop_
_atom_type_symbol
_atom_type_description
_atom_type_scat_dispersion_real
_atom_type_scat_dispersion_imag
_atom_type_scat_source
C C 0.0181 0.0091 'International Tables Vol C Tables 4.2.6.8 and 6.1.1.4'
H H 0.0000 0.0000 'International Tables Vol C Tables 4.2.6.8 and 6.1.1.4'
F F 0.0727 0.0534 'International Tables Vol C Tables 4.2.6.8 and 6.1.1.4'
Fe Fe -1.1336 3.1974 'International Tables Vol C Tables 4.2.6.8 and 6.1.1.4'
N N 0.0311 0.0180 'International Tables Vol C Tables 4.2.6.8 and 6.1.1.4'
O O 0.0492 0.0322 'International Tables Vol C Tables 4.2.6.8 and 6.1.1.4'
P P 0.2955 0.4335 'International Tables Vol C Tables 4.2.6.8 and 6.1.1.4'

loop_
_geom_angle_atom_site_label_1
_geom_angle_atom_site_label_2
_geom_angle_atom_site_label_3
_geom_angle
N1 Fe1 N4 173.80(14)
N1 Fe1 N5 97.53(15)
N1 Fe1 N6 87.55(15)
N1 Fe1 N2 81.55(15)
N1 Fe1 N3 93.80(15)
N4 Fe1 N5 87.06(15)
N4 Fe1 N6 97.32(15)
N4 Fe1 N2 94.14(15)
N6 Fe1 N5 80.92(14)
N2 Fe1 N5 176.12(14)
N2 Fe1 N6 95.26(14)
N3 Fe1 N4 81.64(15)
N3 Fe1 N5 94.52(15)
N3 Fe1 N6 175.38(15)
N3 Fe1 N2 89.31(14)
F10 P2 F8 179.6(2)
F10 P2 F11 90.35(19)
F9 P2 F10 90.2(2)
F9 P2 F8 90.1(2)
F9 P2 F12 91.9(2)
F9 P2 F11 178.4(2)
F9 P2 F7 90.1(2)
F12 P2 F10 89.9(2)
F12 P2 F8 90.5(2)
F12 P2 F11 89.7(2)
F12 P2 F7 177.9(2)
F11 P2 F8 89.38(19)
F7 P2 F10 89.4(2)
F7 P2 F8 90.2(2)
F7 P2 F11 88.4(2)
F3 P1 F4 90.0(2)
F1 P1 F3 89.9(2)
F1 P1 F4 89.2(2)
F1 P1 F5 90.5(2)
F1 P1 F2 89.1(2)
F5 P1 F3 179.2(3)
F5 P1 F4 90.6(3)
F2 P1 F3 89.7(3)
F2 P1 F4 178.2(3)
F2 P1 F5 89.7(3)
F6 P1 F3 89.4(2)
F6 P1 F1 179.3(3)
F6 P1 F4 91.1(3)
F6 P1 F5 90.1(2)
F6 P1 F2 90.6(3)
C5 N1 Fe1 115.6(3)
C1 N1 Fe1 127.7(3)
C1 N1 C5 116.7(4)
C18 N4 Fe1 115.1(3)
C22 N4 Fe1 127.6(3)
C22 N4 C18 117.2(4)
C29 N5 Fe1 115.3(3)
C29 N5 C25 116.5(4)
C25 N5 Fe1 127.6(3)
C30 N6 Fe1 115.8(3)
C30 N6 C34 116.3(4)
C34 N6 Fe1 127.3(3)
C6 N2 Fe1 115.0(3)
C10 N2 Fe1 127.6(3)
C10 N2 C6 117.1(4)
C17 N3 Fe1 115.9(3)
C13 N3 Fe1 126.9(3)
C13 N3 C17 117.3(4)
N5 C29 C30 113.9(4)
N5 C29 C28 122.7(4)
C28 C29 C30 123.4(4)
N1 C5 C6 113.1(4)
N1 C5 C4 122.5(4)
C4 C5 C6 124.4(4)
N6 C30 C29 113.3(4)
N6 C30 C31 123.1(4)
C31 C30 C29 123.6(4)
N2 C6 C5 114.4(4)
N2 C6 C7 121.3(4)
C7 C6 C5 124.2(4)
C30 C31 H31 119.9
C30 C31 C32 120.2(4)
C32 C31 H31 119.9
C29 C28 H28 119.7
C27 C28 C29 120.5(4)
C27 C28 H28 119.7
N3 C17 C18 113.0(4)
N3 C17 C16 122.1(4)
C16 C17 C18 124.8(4)
N4 C18 C17 114.3(4)
N4 C18 C19 122.1(4)
C19 C18 C17 123.5(4)
N2 C10 H10 118.0
N2 C10 C9 123.9(5)
C9 C10 H10 118.0
N5 C25 H25 118.3
N5 C25 C26 123.4(4)
C26 C25 H25 118.3
C18 C19 H19 119.8
C20 C19 C18 120.4(4)
C20 C19 H19 119.8
N1 C1 H1 118.4
N1 C1 C2 123.1(4)
C2 C1 H1 118.4
C1 C2 H2 119.9
C1 C2 C3 120.2(4)
C3 C2 H2 119.9
N6 C34 H34 118.4
N6 C34 C33 123.2(4)
C33 C34 H34 118.4
C2 C3 C11 121.8(4)
C4 C3 C2 117.2(4)
C4 C3 C11 121.1(4)
C20 C21 H21 120.0
C22 C21 H21 120.0
C22 C21 C20 120.0(4)
C5 C4 H4 119.9
C3 C4 C5 120.3(4)
C3 C4 H4 119.9
C19 C20 C21 117.2(4)
C19 C20 C24 121.0(4)
C21 C20 C24 121.7(4)
C10 C9 H9 120.4
C10 C9 C8 119.1(4)
C8 C9 H9 120.4
C9 C8 C12 121.2(4)
C7 C8 C9 117.2(4)
C7 C8 C12 121.6(5)
C17 C16 H16 119.6
C17 C16 C15 120.8(5)
C15 C16 H16 119.6
N4 C22 C21 122.9(4)
N4 C22 H22 118.6
C21 C22 H22 118.6
C6 C7 H7 119.4
C8 C7 C6 121.1(5)
C8 C7 H7 119.4
C28 C27 C26 116.7(4)
C28 C27 C35 121.3(4)
C26 C27 C35 122.0(4)
C39 O1 C38 118.5(7)
N3 C13 H13 118.8
N3 C13 C14 122.4(5)
C14 C13 H13 118.8
C16 C15 C14 117.3(4)
C16 C15 C23 121.2(5)
C14 C15 C23 121.6(5)
C31 C32 C33 117.1(4)
C31 C32 C36 121.8(4)
C33 C32 C36 121.1(4)
C34 C33 C32 120.0(4)
C34 C33 H33 120.0
C32 C33 H33 120.0
C25 C26 C27 120.2(4)
C25 C26 H26 119.9
C27 C26 H26 119.9
C32 C36 H36A 109.5
C32 C36 H36B 109.5
C32 C36 H36C 109.5
H36A C36 H36B 109.5
H36A C36 H36C 109.5
H36B C36 H36C 109.5
C3 C11 H11A 109.5
C3 C11 H11B 109.5
C3 C11 H11C 109.5
H11A C11 H11B 109.5
H11A C11 H11C 109.5
H11B C11 H11C 109.5
C13 C14 H14 119.9
C15 C14 C13 120.1(5)
C15 C14 H14 119.9
C27 C35 H35A 109.5
C27 C35 H35B 109.5
C27 C35 H35C 109.5
H35A C35 H35B 109.5
H35A C35 H35C 109.5
H35B C35 H35C 109.5
C20 C24 H24A 109.5
C20 C24 H24B 109.5
C20 C24 H24C 109.5
H24A C24 H24B 109.5
H24A C24 H24C 109.5
H24B C24 H24C 109.5
C15 C23 H23A 109.5
C15 C23 H23B 109.5
C15 C23 H23C 109.5
H23A C23 H23B 109.5
H23A C23 H23C 109.5
H23B C23 H23C 109.5
C8 C12 H12A 109.5
C8 C12 H12B 109.5
C8 C12 H12C 109.5
H12A C12 H12B 109.5
H12A C12 H12C 109.5
H12B C12 H12C 109.5
O1 C38 H38A 107.9
O1 C38 H38B 107.9
O1 C38 C37 117.5(11)
H38A C38 H38B 107.2
C37 C38 H38A 107.9
C37 C38 H38B 107.9
O1 C39 H39 120.1
O1 C39 C40 119.8(11)
C40 C39 H39 120.1
C38 C37 H37A 109.5
C38 C37 H37B 109.5
C38 C37 H37C 109.5
H37A C37 H37B 109.5
H37A C37 H37C 109.5
H37B C37 H37C 109.5
C39 C40 H40A 109.5
C39 C40 H40B 109.5
C39 C40 H40C 109.5
H40A C40 H40B 109.5
H40A C40 H40C 109.5
H40B C40 H40C 109.5

loop_
_geom_bond_atom_site_label_1
_geom_bond_atom_site_label_2
_geom_bond_distance
Fe1 N1 1.965(4)
Fe1 N4 1.966(4)
Fe1 N5 1.982(4)
Fe1 N6 1.971(3)
Fe1 N2 1.967(4)
Fe1 N3 1.966(4)
P2 F10 1.591(3)
P2 F8 1.594(3)
P2 F9 1.576(3)
P2 F12 1.580(3)
P2 F11 1.594(3)
P2 F7 1.589(4)
P1 F3 1.594(4)
P1 F1 1.575(3)
P1 F4 1.597(4)
P1 F5 1.589(4)
P1 F2 1.585(4)
P1 F6 1.574(4)
N1 C5 1.359(5)
N1 C1 1.354(6)
N4 C18 1.361(5)
N4 C22 1.347(6)
N5 C29 1.350(5)
N5 C25 1.361(6)
N6 C30 1.358(5)
N6 C34 1.360(5)
N2 C6 1.352(6)
N2 C10 1.348(6)
N3 C17 1.361(6)
N3 C13 1.351(6)
C29 C30 1.473(6)
C29 C28 1.388(6)
C5 C6 1.473(6)
C5 C4 1.380(7)
C30 C31 1.375(6)
C6 C7 1.388(6)
C31 H31 0.9500
C31 C32 1.383(6)
C28 H28 0.9500
C28 C27 1.386(6)
C17 C18 1.477(6)
C17 C16 1.376(6)
C18 C19 1.392(7)
C10 H10 0.9500
C10 C9 1.375(6)
C25 H25 0.9500
C25 C26 1.368(6)
C19 H19 0.9500
C19 C20 1.378(7)
C1 H1 0.9500
C1 C2 1.364(7)
C2 H2 0.9500
C2 C3 1.392(6)
C34 H34 0.9500
C34 C33 1.365(6)
C3 C4 1.379(6)
C3 C11 1.511(7)
C21 H21 0.9500
C21 C20 1.394(6)
C21 C22 1.385(7)
C4 H4 0.9500
C20 C24 1.498(7)
C9 H9 0.9500
C9 C8 1.388(7)
C8 C7 1.379(7)
C8 C12 1.509(6)
C16 H16 0.9500
C16 C15 1.379(7)
C22 H22 0.9500
C7 H7 0.9500
C27 C26 1.396(6)
C27 C35 1.493(6)
O1 C38 1.389(9)
O1 C39 1.351(10)
C13 H13 0.9500
C13 C14 1.387(6)
C15 C14 1.384(8)
C15 C23 1.519(6)
C32 C33 1.399(6)
C32 C36 1.504(6)
C33 H33 0.9500
C26 H26 0.9500
C36 H36A 0.9800
C36 H36B 0.9800
C36 H36C 0.9800
C11 H11A 0.9800
C11 H11B 0.9800
C11 H11C 0.9800
C14 H14 0.9500
C35 H35A 0.9800
C35 H35B 0.9800
C35 H35C 0.9800
C24 H24A 0.9800
C24 H24B 0.9800
C24 H24C 0.9800
C23 H23A 0.9800
C23 H23B 0.9800
C23 H23C 0.9800
C12 H12A 0.9800
C12 H12B 0.9800
C12 H12C 0.9800
C38 H38A 0.9900
C38 H38B 0.9900
C38 C37 1.405(13)
C39 H39 0.9500
C39 C40 1.356(13)
C37 H37A 0.9800
C37 H37B 0.9800
C37 H37C 0.9800
C40 H40A 0.9800
C40 H40B 0.9800
C40 H40C 0.9800
